data_2019177
loop_
_publ_author_name
'Redhammer, G\"unther J.'
'Tippelt, Gerold'

_publ_section_title
;
 The polar phase of Li~2~Ge~4~O~9~ at 298, 150 and 90K
;
_journal_coeditor_code KU3106
_journal_issue 10
_journal_name_full 'Acta Crystallographica Section C'
_journal_page_first 1091
_journal_page_last 1095
_journal_paper_doi 10.1107/S0108270113025110
_journal_volume 69
_journal_year 2013
_chemical_formula_iupac 'Li2 Ge4 O9'
_chemical_formula_moiety 'Ge4 O9, 2(Li)'
_chemical_formula_sum 'Ge4 Li2 O9'
_chemical_formula_weight 448.24
_chemical_name_systematic
;
Dilithium tetragermanate
;
_space_group_IT_number 29
_space_group_name_Hall 'P -2ac 2a'
_symmetry_cell_setting orthorhombic
_symmetry_space_group_name_Hall 'P -2ac 2a'
_symmetry_space_group_name_H-M 'P 21 c a'
_audit_creation_method 'WinGX routine CIF_UPDATE'
_cell_angle_alpha 90
_cell_angle_beta 90
_cell_angle_gamma 90
_cell_formula_units_Z 4
_cell_length_a 9.31165(9)
_cell_length_b 4.62854(5)
_cell_length_c 15.81663(16)
_cell_measurement_temperature 298(2)
_cell_volume 681.686(12)
_computing_cell_refinement 'APEX2 (Bruker, 2007)'
_computing_data_collection 'APEX2 (Bruker, 2007)'
_computing_data_reduction 'APEX2 (Bruker, 2007)'
_computing_molecular_graphics 'DIAMOND (Brandenburg, 1999)'
_computing_publication_material 'WinGX (Farrugia, 2012)'
_computing_structure_refinement 'SHELXL97 (Sheldrick, 2008)'
_computing_structure_solution 'SHELXS97 (Sheldrick, 2008)'
_diffrn_ambient_temperature 298(2)
_diffrn_measured_fraction_theta_full 0.978
_diffrn_measured_fraction_theta_max 0.978
_diffrn_measurement_device '3-circle diffractometer'
_diffrn_measurement_device_type 'Bruker SMART APEX'
_diffrn_measurement_method 'rotation, \w scans at four different \f positions'
_diffrn_radiation_monochromator graphite
_diffrn_radiation_type MoK\a
_diffrn_radiation_wavelength 0.71073
_diffrn_reflns_av_R_equivalents 0.0263
_diffrn_reflns_limit_h_max 15
_diffrn_reflns_limit_h_min -15
_diffrn_reflns_limit_k_max 7
_diffrn_reflns_limit_k_min -7
_diffrn_reflns_limit_l_max 25
_diffrn_reflns_limit_l_min -25
_diffrn_reflns_number 19496
_diffrn_reflns_theta_full 36.47
_diffrn_reflns_theta_max 36.47
_diffrn_reflns_theta_min 2.58
_exptl_absorpt_coefficient_mu 17.496
_exptl_absorpt_correction_T_max 0.285
_exptl_absorpt_correction_T_min 0.13
_exptl_absorpt_correction_type multi-scan
_exptl_absorpt_process_details '(APEX2; Bruker, 2007)'
_exptl_crystal_colour colourless
_exptl_crystal_density_diffrn 4.368
_exptl_crystal_density_method 'not measured'
_exptl_crystal_description needle
_exptl_crystal_F_000 824
_exptl_crystal_size_max 0.14
_exptl_crystal_size_mid 0.08
_exptl_crystal_size_min 0.07
_refine_diff_density_max 0.708
_refine_diff_density_min -1.042
_refine_ls_abs_structure_details 'Flack (1983), <b>with how many Friedel pairs?</b>'
_refine_ls_abs_structure_Flack 0.357(11)
_refine_ls_extinction_coef 0.0056(2)
_refine_ls_extinction_method 'SHELXL97 (Sheldrick, 2008)'
_refine_ls_goodness_of_fit_ref 1.059
_refine_ls_matrix_type full
_refine_ls_number_parameters 138
_refine_ls_number_reflns 3223
_refine_ls_number_restraints 1
_refine_ls_restrained_S_all 1.059
_refine_ls_R_factor_all 0.0211
_refine_ls_R_factor_gt 0.019
_refine_ls_shift/su_max 0.001
_refine_ls_shift/su_mean 0
_refine_ls_structure_factor_coef Fsqd
_refine_ls_weighting_details 'calc w = 1/[\s^2^(Fo^2^)+(0.0253P)^2^+0.0560P] where P=(Fo^2^+2Fc^2^)/3'
_refine_ls_weighting_scheme calc
_refine_ls_wR_factor_ref 0.047
_reflns_number_gt 3036
_reflns_number_total 3223
_reflns_threshold_expression I>2\s(I)
_cod_data_source_file ku3106.cif
_cod_data_source_block laz1_298K_tr
_cod_original_cell_volume 681.687(19)
_cod_database_code 2019177

loop_
_symmetry_equiv_pos_as_xyz
'x, y, z'
'x+1/2, y, -z+1/2'
'x+1/2, -y, -z'
'x, -y, z+1/2'

loop_
_atom_site_type_symbol
_atom_site_label
_atom_site_fract_x
_atom_site_fract_y
_atom_site_fract_z
_atom_site_U_iso_or_equiv
_atom_site_adp_type
_atom_site_calc_flag
_atom_site_occupancy
Li Li1 0.4691(5) 0.4607(8) 0.2632(3) 0.0180(9) Uani d 1
Li Li2 0.2705(6) 0.5680(12) 0.4751(3) 0.0336(11) Uani d 1
Ge Ge1 0.23524(5) 0.48943(3) 0.155695(10) 0.00565(4) Uani d 1
Ge Ge2 0.23430(5) 0.99363(4) 0.295703(10) 0.00620(4) Uani d 1
Ge Ge3 0.52539(3) 1.00411(3) 0.402028(16) 0.00629(6) Uani d 1
Ge Ge4 0.44481(2) 1.01849(4) 0.594728(15) 0.00614(6) Uani d 1
O O1 0.0720(2) 0.7169(3) 0.16179(9) 0.0079(2) Uani d 1
O O2 0.1521(2) 0.2624(3) 0.06926(9) 0.0090(3) Uani d 1
O O3 0.32285(19) 0.7072(3) 0.07094(9) 0.0084(3) Uani d 1
O O4 0.3963(2) 0.2512(3) 0.16448(10) 0.0089(3) Uani d 1
O O5 0.31808(19) 0.7155(3) 0.24140(10) 0.0086(3) Uani d 1
O O6 0.1451(2) 0.2534(3) 0.23714(9) 0.0092(3) Uani d 1
O O7 0.36959(18) 1.1686(3) 0.35739(9) 0.0100(3) Uani d 1
O O8 0.11424(19) 0.8440(3) 0.37173(9) 0.0122(3) Uani d 1
O O9 0.46492(18) 0.8406(3) 0.49643(9) 0.0118(3) Uani d 1

loop_
_atom_site_aniso_label
_atom_site_aniso_U_11
_atom_site_aniso_U_22
_atom_site_aniso_U_33
_atom_site_aniso_U_12
_atom_site_aniso_U_13
_atom_site_aniso_U_23
Li1 0.009(2) 0.0203(16) 0.025(3) 0.0022(14) -0.0057(17) -0.0064(15)
Li2 0.033(3) 0.038(2) 0.030(3) 0.000(2) 0.0113(19) 0.013(2)
Ge1 0.00539(8) 0.00598(7) 0.00558(8) 0.00004(8) -0.00023(11) 0.00001(6)
Ge2 0.00602(7) 0.00644(7) 0.00615(8) 0.00071(6) -0.00026(12) 0.00023(5)
Ge3 0.00608(13) 0.00665(12) 0.00616(12) 0.00006(6) 0.00031(9) -0.00052(5)
Ge4 0.00623(13) 0.00660(10) 0.00560(11) -0.00001(12) 0.00019(10) 0.00058(5)
O1 0.0059(7) 0.0090(6) 0.0087(6) 0.0017(4) 0.0007(5) 0.0028(4)
O2 0.0096(7) 0.0093(6) 0.0080(6) -0.0032(5) -0.0006(5) -0.0007(4)
O3 0.0104(7) 0.0092(6) 0.0057(6) -0.0029(5) -0.0005(5) 0.0002(4)
O4 0.0085(7) 0.0100(6) 0.0082(6) 0.0021(5) -0.0001(5) -0.0011(4)
O5 0.0077(7) 0.0089(5) 0.0093(6) 0.0015(5) -0.0014(5) -0.0033(4)
O6 0.0074(7) 0.0098(6) 0.0105(7) 0.0008(4) 0.0012(5) 0.0034(4)
O7 0.0078(6) 0.0095(6) 0.0127(7) 0.0015(4) -0.0034(5) -0.0017(5)
O8 0.0093(6) 0.0134(6) 0.0141(7) 0.0033(5) 0.0049(5) 0.0046(5)
O9 0.0184(8) 0.0093(5) 0.0077(5) -0.0017(5) 0.0047(6) -0.0008(4)

loop_
_atom_type_symbol
_atom_type_description
_atom_type_scat_dispersion_real
_atom_type_scat_dispersion_imag
_atom_type_scat_source
Li Li -0.0003 0.0001 'International Tables Vol C Tables 4.2.6.8 and 6.1.1.4'
O O 0.0106 0.006 'International Tables Vol C Tables 4.2.6.8 and 6.1.1.4'
Ge Ge 0.1547 1.8001 'International Tables Vol C Tables 4.2.6.8 and 6.1.1.4'

loop_
_geom_angle_atom_site_label_1
_geom_angle_atom_site_label_2
_geom_angle_atom_site_label_3
_geom_angle_site_symmetry_1
_geom_angle_site_symmetry_3
_geom_angle
O5 Li1 O6 . 2 165.6(3)
O5 Li1 O1 . 2 95.71(18)
O6 Li1 O1 2 2 83.3(2)
O5 Li1 O4 . . 84.5(2)
O6 Li1 O4 2 . 92.65(18)
O1 Li1 O4 2 . 164.8(2)
O5 Li1 O7 . 1_545 101.2(2)
O6 Li1 O7 2 1_545 93.11(18)
O1 Li1 O7 2 1_545 99.7(2)
O4 Li1 O7 . 1_545 95.10(17)
O2 Li2 O3 4_565 4_565 79.91(19)
O2 Li2 O9 4_565 . 96.4(3)
O3 Li2 O9 4_565 . 92.7(2)
O2 Li2 O8 4_565 . 88.1(2)
O3 Li2 O8 4_565 . 158.7(2)
O9 Li2 O8 . . 106.1(2)
O1 Ge1 O3 . . 95.12(6)
O1 Ge1 O4 . . 172.57(5)
O3 Ge1 O4 . . 91.22(8)
O1 Ge1 O5 . . 89.02(6)
O3 Ge1 O5 . . 92.18(7)
O4 Ge1 O5 . . 86.86(7)
O1 Ge1 O6 . . 85.89(7)
O3 Ge1 O6 . . 176.94(6)
O4 Ge1 O6 . . 87.97(7)
O5 Ge1 O6 . . 90.72(5)
O1 Ge1 O2 . . 91.01(8)
O3 Ge1 O2 . . 87.69(5)
O4 Ge1 O2 . . 93.12(7)
O5 Ge1 O2 . . 179.87(9)
O6 Ge1 O2 . . 89.41(7)
O6 Ge2 O5 1_565 . 117.84(6)
O6 Ge2 O8 1_565 . 109.27(9)
O5 Ge2 O8 . . 109.15(7)
O6 Ge2 O7 1_565 . 108.40(7)
O5 Ge2 O7 . . 106.85(9)
O8 Ge2 O7 . . 104.48(7)
O1 Ge3 O2 2 2_565 120.76(10)
O1 Ge3 O9 2 . 104.17(6)
O2 Ge3 O9 2_565 . 106.85(6)
O1 Ge3 O7 2 . 107.58(7)
O2 Ge3 O7 2_565 . 111.19(7)
O9 Ge3 O7 . . 104.96(8)
O4 Ge4 O3 4_565 4_575 119.60(9)
O4 Ge4 O9 4_565 . 104.66(7)
O3 Ge4 O9 4_575 . 102.59(7)
O4 Ge4 O8 4_565 3_576 107.42(7)
O3 Ge4 O8 4_575 3_576 112.37(7)
O9 Ge4 O8 . 3_576 109.52(8)
Ge3 O1 Ge1 2_455 . 127.92(9)
Ge3 O2 Ge1 2_445 . 118.09(8)
Ge4 O3 Ge1 4_574 . 121.54(8)
Ge4 O4 Ge1 4_564 . 126.13(9)
Ge2 O5 Ge1 . . 125.92(10)
Ge2 O6 Ge1 1_545 . 123.67(11)
Ge3 O7 Ge2 . . 126.56(8)
Ge2 O8 Ge4 . 3_476 128.14(8)
Ge3 O9 Ge4 . . 125.27(7)

loop_
_geom_bond_atom_site_label_1
_geom_bond_atom_site_label_2
_geom_bond_site_symmetry_2
_geom_bond_distance
Li1 O5 . 1.867(5)
Li1 O6 2 1.899(5)
Li1 O1 2 1.932(5)
Li1 O4 . 1.959(5)
Li1 O7 1_545 2.215(4)
Li2 O2 4_565 2.012(6)
Li2 O3 4_565 2.039(5)
Li2 O9 . 2.232(6)
Li2 O8 . 2.535(6)
Ge1 O1 . 1.8512(17)
Ge1 O3 . 1.8651(14)
Ge1 O4 . 1.8671(17)
Ge1 O5 . 1.8780(15)
Ge1 O6 . 1.8861(15)
Ge1 O2 . 1.8900(14)
Ge2 O6 1_565 1.7303(15)
Ge2 O5 . 1.7332(14)
Ge2 O8 . 1.7820(16)
Ge2 O7 . 1.7874(16)
Ge3 O1 2 1.7248(13)
Ge3 O2 2_565 1.7402(16)
Ge3 O9 . 1.7661(15)
Ge3 O7 . 1.7841(17)
Ge4 O4 4_565 1.7259(14)
Ge4 O3 4_575 1.7445(15)
Ge4 O9 . 1.7691(14)
Ge4 O8 3_576 1.7820(17)
